data_4309384
loop_
_publ_author_name
'Vojtech Jancik'
'Herbert W. Roesky'

_publ_contact_author_address
;Institut f\"ur Anorganische Chemie, 
Georg-August-Universit\"at G\"ottingen, 
Tammannstrasse 4, D 37077 G\"ottingen, Germany
;
_publ_contact_author_email vjancik@centrum.cz
_publ_contact_author_fax +49-551-393373
_publ_contact_author_name 'Vojtech Jancik'
_publ_contact_author_phone +49-551-393010
_publ_section_title
;
Unusual Anions [LAl(SH)(S)]- and [LAl(S)2]2- Stabilized by Weakly
Coordinating Imidazolium Cations. Synthesis of LAl(SSiMe2)2O (L =
HC[C(Me)N(Ar)]2, Ar = 2,6-iPr2C6H3)
;
_journal_name_full 'Inorganic Chemistry'
_journal_page_first 5556
_journal_page_last 5558
_journal_paper_doi 10.1021/ic050693q
_journal_volume 44
_journal_year 2005
_chemical_formula_sum 'C54 H75 Al N4 O S2'
_chemical_formula_weight 887.28
_chemical_name_systematic ?
_space_group_IT_number 14
_symmetry_cell_setting monoclinic
_symmetry_space_group_name_Hall '-P 2ybc'
_symmetry_space_group_name_H-M 'P 1 21/c 1'
_atom_sites_solution_hydrogens geom
_atom_sites_solution_primary direct
_atom_sites_solution_secondary difmap
_audit_creation_method SHELXL-97
_cell_angle_alpha 90.00
_cell_angle_beta 95.53(3)
_cell_angle_gamma 90.00
_cell_formula_units_Z 4
_cell_length_a 19.443(4)
_cell_length_b 17.610(4)
_cell_length_c 15.226(3)
_cell_measurement_reflns_used 7082
_cell_measurement_temperature 100(2)
_cell_measurement_theta_max 57.93
_cell_measurement_theta_min 2.28
_cell_volume 5189.0(19)
_computing_cell_refinement 'Bruker AXS SAINT (v 7.01A, Bruker 2003)'
_computing_data_collection 'Proteum (v 1.40, Bruker 2002)'
_computing_data_reduction 'Bruker AXS SAINT (v 7.01A, Bruker 2003)'
_computing_molecular_graphics 'Bruker AXS SHELXTL (v 6.12)'
_computing_publication_material 'SHELXL-97 (Sheldrick, 1997)'
_computing_structure_refinement 'SHELXL-97 (Sheldrick, 1997)'
_computing_structure_solution 'SHELXS-97 (Sheldrick, 1990)'
_diffrn_ambient_temperature 100(2)
_diffrn_detector_area_resol_mean 5.602
_diffrn_measured_fraction_theta_full 0.980
_diffrn_measured_fraction_theta_max 0.980
_diffrn_measurement_device_type 'Bruker three circle diffractometer'
_diffrn_measurement_method 'omega scan'
_diffrn_radiation_monochromator 'mirror system'
_diffrn_radiation_source 'rotating anode'
_diffrn_radiation_type CuK\a
_diffrn_radiation_wavelength 1.54178
_diffrn_reflns_av_R_equivalents 0.0470
_diffrn_reflns_av_sigmaI/netI 0.0504
_diffrn_reflns_limit_h_max 20
_diffrn_reflns_limit_h_min -21
_diffrn_reflns_limit_k_max 19
_diffrn_reflns_limit_k_min -19
_diffrn_reflns_limit_l_max 15
_diffrn_reflns_limit_l_min -15
_diffrn_reflns_number 22337
_diffrn_reflns_theta_full 57.93
_diffrn_reflns_theta_max 57.93
_diffrn_reflns_theta_min 2.28
_diffrn_standards_decay_% 0
_diffrn_standards_interval_count 0
_diffrn_standards_interval_time 0
_diffrn_standards_number 0
_exptl_absorpt_coefficient_mu 1.392
_exptl_absorpt_correction_T_max 0.7682
_exptl_absorpt_correction_T_min 0.7682
_exptl_absorpt_correction_type multi-scan
_exptl_crystal_colour 'pale yellow'
_exptl_crystal_density_diffrn 1.136
_exptl_crystal_density_method 'not measured'
_exptl_crystal_description block
_exptl_crystal_F_000 1920
_exptl_crystal_size_max 0.20
_exptl_crystal_size_mid 0.20
_exptl_crystal_size_min 0.20
_refine_diff_density_max 0.232
_refine_diff_density_min -0.245
_refine_diff_density_rms 0.040
_refine_ls_extinction_method none
_refine_ls_goodness_of_fit_ref 1.017
_refine_ls_hydrogen_treatment mixed
_refine_ls_matrix_type full
_refine_ls_number_parameters 628
_refine_ls_number_reflns 7082
_refine_ls_number_restraints 211
_refine_ls_restrained_S_all 1.010
_refine_ls_R_factor_all 0.0528
_refine_ls_R_factor_gt 0.0360
_refine_ls_shift/su_max 0.001
_refine_ls_shift/su_mean 0.000
_refine_ls_structure_factor_coef Fsqd
_refine_ls_weighting_details 'calc w=1/[\s^2^(Fo^2^)+(0.0359P)^2^+2.1993P] where P=(Fo^2^+2Fc^2^)/3'
_refine_ls_weighting_scheme calc
_refine_ls_wR_factor_gt 0.0839
_refine_ls_wR_factor_ref 0.0916
_reflns_number_gt 5542
_reflns_number_total 7082
_reflns_threshold_expression >2sigma(I)
_cod_data_source_file ic050693qsi20050620_094608.cif
_cod_data_source_block Compound6
_cod_depositor_comments
;
The following automatic conversions were performed:
'_symmetry_cell_setting' value 'Monoclinic' changed to 'monoclinic'
according to '/home/saulius/struct/CIF-dictionaries/cif_core.dic'
dictionary named 'cif_core.dic' version 2.4.1 from 2010-06-29.

Automatic conversion script
Id: cif_fix_enum 1527 2010-12-29 10:47:43Z saulius 
;
_cod_original_cell_volume 5189(2)
_cod_database_code 4309384

loop_
_symmetry_equiv_pos_as_xyz
'x, y, z'
'-x, y+1/2, -z+1/2'
'-x, -y, -z'
'x, -y-1/2, z-1/2'

loop_
_atom_site_label
_atom_site_type_symbol
_atom_site_fract_x
_atom_site_fract_y
_atom_site_fract_z
_atom_site_U_iso_or_equiv
_atom_site_adp_type
_atom_site_occupancy
_atom_site_symmetry_multiplicity
_atom_site_calc_flag
_atom_site_refinement_flags
_atom_site_disorder_assembly
_atom_site_disorder_group
S1 S 0.16425(3) 0.48285(3) 0.60491(4) 0.02858(15) Uani 1 1 d . . .
N1 N 0.24291(8) 0.44192(10) 0.80643(11) 0.0218(4) Uani 1 1 d . . .
Al1 Al 0.25062(3) 0.51278(3) 0.71119(4) 0.02077(16) Uani 1 1 d . . .
C1 C 0.38694(12) 0.34395(13) 0.62451(16) 0.0308(5) Uani 1 1 d . . .
H1A H 0.4122 0.3800 0.5905 0.046 Uiso 0.50 1 calc PR A 1
H1B H 0.3634 0.3066 0.5844 0.046 Uiso 0.50 1 calc PR A 1
H1C H 0.4195 0.3179 0.6675 0.046 Uiso 0.50 1 calc PR A 1
H1D H 0.3846 0.2906 0.6373 0.046 Uiso 0.50 1 d PR A 2
H1E H 0.4325 0.3624 0.6435 0.046 Uiso 0.50 1 d PR A 2
H1F H 0.3777 0.3516 0.5620 0.046 Uiso 0.50 1 d PR A 2
S2 S 0.26171(3) 0.62791(3) 0.74958(3) 0.02349(14) Uani 1 1 d . . .
N2 N 0.32637(9) 0.46109(10) 0.66264(11) 0.0222(4) Uani 1 1 d . . .
C2 C 0.33419(11) 0.38616(12) 0.67232(14) 0.0233(5) Uani 1 1 d . . .
N3 N 0.25257(9) 0.76631(10) 0.51673(11) 0.0230(4) Uani 1 1 d . . .
C3 C 0.29642(11) 0.34293(13) 0.72852(14) 0.0239(5) Uani 1 1 d . . .
H3A H 0.3036(11) 0.2926(14) 0.7288(14) 0.029 Uiso 1 1 d . . .
N4 N 0.14747(9) 0.72706(10) 0.51966(11) 0.0226(4) Uani 1 1 d . . .
C4 C 0.25826(11) 0.36843(12) 0.79527(14) 0.0225(5) Uani 1 1 d . . .
C5 C 0.23464(12) 0.30998(12) 0.85790(15) 0.0286(5) Uani 1 1 d . . .
H5A H 0.1854 0.3173 0.8643 0.043 Uiso 1 1 calc R . .
H5B H 0.2612 0.3155 0.9156 0.043 Uiso 1 1 calc R . .
H5C H 0.2420 0.2590 0.8346 0.043 Uiso 1 1 calc R . .
C6 C 0.21838(11) 0.46446(11) 0.89014(14) 0.0230(5) Uani 1 1 d . . .
C7 C 0.14799(11) 0.47854(11) 0.89622(14) 0.0234(5) Uani 1 1 d . . .
C8 C 0.12720(12) 0.50315(12) 0.97640(15) 0.0277(5) Uani 1 1 d . . .
H8A H 0.0798 0.5138 0.9809 0.033 Uiso 1 1 calc R . .
C9 C 0.17412(12) 0.51240(13) 1.04928(15) 0.0320(6) Uani 1 1 d . . .
H9A H 0.1591 0.5293 1.1035 0.038 Uiso 1 1 calc R . .
C10 C 0.24319(12) 0.49691(13) 1.04310(15) 0.0314(6) Uani 1 1 d . . .
H10A H 0.2752 0.5028 1.0938 0.038 Uiso 1 1 calc R . .
C11 C 0.26689(11) 0.47291(12) 0.96437(14) 0.0257(5) Uani 1 1 d . . .
C12 C 0.34391(11) 0.45917(13) 0.96184(15) 0.0291(5) Uani 1 1 d . . .
H12A H 0.3509 0.4362 0.9033 0.035 Uiso 1 1 calc R . .
C13 C 0.37306(13) 0.40376(14) 1.03376(16) 0.0398(6) Uani 1 1 d . . .
H13A H 0.4221 0.3947 1.0278 0.060 Uiso 1 1 calc R . .
H13B H 0.3478 0.3556 1.0275 0.060 Uiso 1 1 calc R . .
H13C H 0.3679 0.4256 1.0920 0.060 Uiso 1 1 calc R . .
C14 C 0.38325(12) 0.53427(13) 0.96936(16) 0.0344(6) Uani 1 1 d . . .
H14A H 0.3655 0.5681 0.9213 0.052 Uiso 1 1 calc R . .
H14B H 0.4325 0.5248 0.9654 0.052 Uiso 1 1 calc R . .
H14C H 0.3770 0.5581 1.0262 0.052 Uiso 1 1 calc R . .
C15 C 0.09370(11) 0.46831(13) 0.81820(14) 0.0273(5) Uani 1 1 d . . .
H15A H 0.1168 0.4447 0.7690 0.033 Uiso 1 1 calc R . .
C16 C 0.03490(12) 0.41569(14) 0.83971(16) 0.0358(6) Uani 1 1 d . . .
H16A H 0.0540 0.3663 0.8592 0.054 Uiso 1 1 calc R . .
H16B H 0.0025 0.4088 0.7869 0.054 Uiso 1 1 calc R . .
H16C H 0.0106 0.4383 0.8868 0.054 Uiso 1 1 calc R . .
C17 C 0.06527(13) 0.54541(14) 0.78634(16) 0.0365(6) Uani 1 1 d . . .
H17A H 0.1035 0.5781 0.7721 0.055 Uiso 1 1 calc R . .
H17B H 0.0413 0.5692 0.8329 0.055 Uiso 1 1 calc R . .
H17C H 0.0328 0.5384 0.7336 0.055 Uiso 1 1 calc R . .
C18 C 0.37188(11) 0.50254(12) 0.60864(14) 0.0229(5) Uani 1 1 d . . .
C19 C 0.42695(11) 0.54421(12) 0.65141(14) 0.0239(5) Uani 1 1 d . . .
C20 C 0.47062(11) 0.58338(12) 0.60002(15) 0.0279(5) Uani 1 1 d . . .
H20A H 0.5081 0.6116 0.6281 0.033 Uiso 1 1 calc R . .
C21 C 0.46052(11) 0.58199(12) 0.50924(16) 0.0295(6) Uani 1 1 d . . .
H21A H 0.4913 0.6084 0.4752 0.035 Uiso 1 1 calc R . .
C22 C 0.40591(11) 0.54240(12) 0.46818(15) 0.0277(5) Uani 1 1 d . . .
H22A H 0.3991 0.5422 0.4056 0.033 Uiso 1 1 calc R . .
C23 C 0.35981(11) 0.50229(12) 0.51603(14) 0.0249(5) Uani 1 1 d . . .
C24 C 0.29874(11) 0.46410(13) 0.46375(14) 0.0282(5) Uani 1 1 d . . .
H24A H 0.2713 0.4367 0.5061 0.034 Uiso 1 1 calc R . .
C25 C 0.32078(13) 0.40643(14) 0.39627(16) 0.0387(6) Uani 1 1 d . . .
H25A H 0.2797 0.3825 0.3658 0.058 Uiso 1 1 calc R . .
H25B H 0.3501 0.3674 0.4268 0.058 Uiso 1 1 calc R . .
H25C H 0.3467 0.4325 0.3531 0.058 Uiso 1 1 calc R . .
C26 C 0.25258(12) 0.52476(14) 0.41674(16) 0.0350(6) Uani 1 1 d . . .
H26A H 0.2384 0.5613 0.4601 0.052 Uiso 1 1 calc R . .
H26B H 0.2115 0.5007 0.3864 0.052 Uiso 1 1 calc R . .
H26C H 0.2782 0.5512 0.3736 0.052 Uiso 1 1 calc R . .
C27 C 0.44271(11) 0.54558(12) 0.75111(15) 0.0274(5) Uani 1 1 d . . .
H27A H 0.4004 0.5281 0.7777 0.033 Uiso 1 1 calc R . .
C28 C 0.46032(13) 0.62523(13) 0.78620(16) 0.0351(6) Uani 1 1 d . . .
H28A H 0.4238 0.6606 0.7641 0.053 Uiso 1 1 calc R . .
H28B H 0.5044 0.6416 0.7661 0.053 Uiso 1 1 calc R . .
H28C H 0.4641 0.6246 0.8508 0.053 Uiso 1 1 calc R . .
C29 C 0.50082(13) 0.49011(14) 0.77932(17) 0.0403(6) Uani 1 1 d . . .
H29A H 0.4886 0.4395 0.7560 0.060 Uiso 1 1 calc R . .
H29B H 0.5077 0.4879 0.8439 0.060 Uiso 1 1 calc R . .
H29C H 0.5436 0.5072 0.7563 0.060 Uiso 1 1 calc R . .
C30 C 0.21172(11) 0.72025(12) 0.55844(14) 0.0225(5) Uani 1 1 d . . .
H30A H 0.2259 0.6883 0.6071 0.027 Uiso 1 1 calc R . .
C31 C 0.21304(11) 0.80355(12) 0.44901(14) 0.0263(5) Uani 1 1 d . . .
H31A H 0.2291 0.8393 0.4089 0.032 Uiso 1 1 calc R . .
C32 C 0.14766(12) 0.77907(12) 0.45127(14) 0.0269(5) Uani 1 1 d . . .
H32A H 0.1087 0.7946 0.4130 0.032 Uiso 1 1 calc R . .
C33 C 0.08601(11) 0.69447(12) 0.55168(14) 0.0238(5) Uani 1 1 d . . .
C34 C 0.04778(11) 0.64081(12) 0.49986(14) 0.0252(5) Uani 1 1 d . . .
C35 C -0.01303(11) 0.61458(13) 0.53081(15) 0.0294(5) Uani 1 1 d . . .
H35A H -0.0398 0.5777 0.4973 0.035 Uiso 1 1 calc R . .
C36 C -0.03571(11) 0.64061(13) 0.60885(15) 0.0289(5) Uani 1 1 d . . .
C37 C 0.00493(11) 0.69258(13) 0.65902(15) 0.0284(5) Uani 1 1 d . . .
H37A H -0.0096 0.7095 0.7135 0.034 Uiso 1 1 calc R . .
C38 C 0.06605(11) 0.72056(12) 0.63200(14) 0.0252(5) Uani 1 1 d . . .
C39 C 0.10933(12) 0.77578(14) 0.68897(15) 0.0324(6) Uani 1 1 d . . .
H39A H 0.0818 0.7967 0.7339 0.049 Uiso 1 1 calc R . .
H39B H 0.1245 0.8171 0.6523 0.049 Uiso 1 1 calc R . .
H39C H 0.1498 0.7495 0.7178 0.049 Uiso 1 1 calc R . .
C40 C 0.07020(12) 0.61247(14) 0.41409(15) 0.0331(6) Uani 1 1 d . . .
H40A H 0.0448 0.5659 0.3966 0.050 Uiso 1 1 calc R . .
H40B H 0.1199 0.6017 0.4213 0.050 Uiso 1 1 calc R . .
H40C H 0.0606 0.6513 0.3684 0.050 Uiso 1 1 calc R . .
C41 C -0.10267(12) 0.61203(15) 0.63920(17) 0.0397(6) Uani 1 1 d . . .
H41A H -0.1325 0.5932 0.5883 0.060 Uiso 1 1 calc R . .
H41B H -0.1260 0.6536 0.6672 0.060 Uiso 1 1 calc R . .
H41C H -0.0930 0.5708 0.6818 0.060 Uiso 1 1 calc R . .
C42 C 0.32563(11) 0.77751(12) 0.54324(14) 0.0238(5) Uani 1 1 d . . .
C43 C 0.34457(11) 0.80701(12) 0.62746(14) 0.0252(5) Uani 1 1 d . . .
C44 C 0.41515(12) 0.81248(12) 0.65362(15) 0.0286(5) Uani 1 1 d . . .
H44A H 0.4296 0.8309 0.7111 0.034 Uiso 1 1 calc R . .
C45 C 0.46488(11) 0.79210(12) 0.59889(15) 0.0279(5) Uani 1 1 d . . .
C46 C 0.44324(11) 0.76717(12) 0.51464(14) 0.0267(5) Uani 1 1 d . . .
H46A H 0.4770 0.7559 0.4754 0.032 Uiso 1 1 calc R . .
C47 C 0.37367(11) 0.75800(11) 0.48522(14) 0.0238(5) Uani 1 1 d . . .
C48 C 0.35232(12) 0.72729(13) 0.39460(14) 0.0273(5) Uani 1 1 d . . .
H48A H 0.3160 0.6892 0.3981 0.041 Uiso 1 1 calc R . .
H48B H 0.3923 0.7039 0.3707 0.041 Uiso 1 1 calc R . .
H48C H 0.3348 0.7688 0.3559 0.041 Uiso 1 1 calc R . .
C49 C 0.29214(12) 0.83259(13) 0.68752(14) 0.0288(5) Uani 1 1 d . . .
H49A H 0.2541 0.8585 0.6528 0.043 Uiso 1 1 calc R . .
H49B H 0.3140 0.8675 0.7319 0.043 Uiso 1 1 calc R . .
H49C H 0.2742 0.7884 0.7170 0.043 Uiso 1 1 calc R . .
C50 C 0.54096(12) 0.79484(14) 0.63097(16) 0.0373(6) Uani 1 1 d . . .
H50A H 0.5676 0.7697 0.5879 0.056 Uiso 1 1 calc R . .
H50B H 0.5487 0.7688 0.6879 0.056 Uiso 1 1 calc R . .
H50C H 0.5558 0.8479 0.6379 0.056 Uiso 1 1 calc R . .
O1 O -0.0326(3) 0.7712(5) 0.3669(6) 0.0362(8) Uani 0.815(8) 1 d PDU B 1
C51 C -0.0906(4) 0.7222(4) 0.3434(6) 0.0382(11) Uani 0.815(8) 1 d PDU B 1
H51A H -0.0811 0.6704 0.3668 0.046 Uiso 0.815(8) 1 calc PR B 1
H51B H -0.1001 0.7191 0.2785 0.046 Uiso 0.815(8) 1 calc PR B 1
C52 C -0.1519(2) 0.7564(3) 0.3836(3) 0.0531(12) Uani 0.815(8) 1 d PDU B 1
H52A H -0.1835 0.7165 0.4016 0.064 Uiso 0.815(8) 1 calc PR B 1
H52B H -0.1779 0.7916 0.3419 0.064 Uiso 0.815(8) 1 calc PR B 1
C53 C -0.11749(19) 0.7986(2) 0.4633(3) 0.0354(9) Uani 0.815(8) 1 d PDU B 1
H53A H -0.1469 0.8404 0.4820 0.042 Uiso 0.815(8) 1 calc PR B 1
H53B H -0.1054 0.7640 0.5137 0.042 Uiso 0.815(8) 1 calc PR B 1
C54 C -0.0537(3) 0.8284(4) 0.4248(5) 0.0455(13) Uani 0.815(8) 1 d PDU B 1
H54A H -0.0644 0.8761 0.3920 0.055 Uiso 0.815(8) 1 calc PR B 1
H54B H -0.0164 0.8386 0.4724 0.055 Uiso 0.815(8) 1 calc PR B 1
O1A O -0.0426(15) 0.768(3) 0.366(3) 0.040(2) Uani 0.185(8) 1 d PDU B 2
C51A C -0.0998(19) 0.716(2) 0.350(3) 0.041(2) Uani 0.185(8) 1 d PDU B 2
H51C H -0.0834 0.6629 0.3547 0.050 Uiso 0.185(8) 1 calc PR B 2
H51D H -0.1233 0.7241 0.2900 0.050 Uiso 0.185(8) 1 calc PR B 2
C52A C -0.1487(9) 0.7326(8) 0.4192(14) 0.040(2) Uani 0.185(8) 1 d PDU B 2
H52C H -0.1973 0.7210 0.3980 0.048 Uiso 0.185(8) 1 calc PR B 2
H52D H -0.1355 0.7050 0.4750 0.048 Uiso 0.185(8) 1 calc PR B 2
C53A C -0.1361(9) 0.8170(8) 0.4287(16) 0.046(2) Uani 0.185(8) 1 d PDU B 2
H53C H -0.1549 0.8380 0.4818 0.056 Uiso 0.185(8) 1 calc PR B 2
H53D H -0.1552 0.8455 0.3758 0.056 Uiso 0.185(8) 1 calc PR B 2
C54A C -0.0572(10) 0.8162(16) 0.438(2) 0.040(2) Uani 0.185(8) 1 d PDU B 2
H54C H -0.0380 0.8678 0.4316 0.048 Uiso 0.185(8) 1 calc PR B 2
H54D H -0.0385 0.7947 0.4956 0.048 Uiso 0.185(8) 1 calc PR B 2
H1 H 0.1278(12) 0.5385(14) 0.6227(15) 0.044(7) Uiso 1 1 d . . .

loop_
_atom_site_aniso_label
_atom_site_aniso_U_11
_atom_site_aniso_U_22
_atom_site_aniso_U_33
_atom_site_aniso_U_23
_atom_site_aniso_U_13
_atom_site_aniso_U_12
S1 0.0261(3) 0.0325(3) 0.0264(3) -0.0033(2) -0.0016(2) -0.0009(3)
N1 0.0208(10) 0.0217(10) 0.0226(10) -0.0021(7) 0.0010(7) 0.0012(8)
Al1 0.0215(3) 0.0195(3) 0.0209(3) -0.0004(3) -0.0002(3) 0.0002(3)
C1 0.0336(14) 0.0244(13) 0.0357(14) -0.0006(10) 0.0108(11) 0.0035(10)
S2 0.0284(3) 0.0190(3) 0.0226(3) -0.0007(2) -0.0004(2) 0.0009(2)
N2 0.0218(10) 0.0209(10) 0.0237(10) -0.0001(7) 0.0010(7) -0.0021(8)
C2 0.0237(12) 0.0214(13) 0.0238(12) -0.0025(9) -0.0025(9) -0.0015(9)
N3 0.0243(10) 0.0226(10) 0.0214(10) 0.0020(8) -0.0017(8) -0.0012(8)
C3 0.0264(13) 0.0160(12) 0.0288(13) -0.0010(10) -0.0002(10) 0.0008(10)
N4 0.0255(10) 0.0227(10) 0.0191(10) 0.0009(8) -0.0003(8) 0.0001(8)
C4 0.0214(12) 0.0213(12) 0.0239(12) -0.0009(9) -0.0028(9) 0.0002(9)
C5 0.0358(14) 0.0210(12) 0.0295(13) 0.0010(10) 0.0054(10) 0.0004(10)
C6 0.0301(13) 0.0162(11) 0.0227(12) 0.0017(9) 0.0035(9) 0.0014(9)
C7 0.0269(13) 0.0171(11) 0.0264(13) 0.0033(9) 0.0038(9) 0.0006(9)
C8 0.0299(13) 0.0237(12) 0.0307(14) -0.0006(10) 0.0085(10) 0.0000(10)
C9 0.0420(15) 0.0272(13) 0.0275(14) -0.0040(10) 0.0079(11) -0.0011(11)
C10 0.0389(15) 0.0283(13) 0.0260(14) -0.0037(10) -0.0016(10) 0.0004(11)
C11 0.0309(13) 0.0182(12) 0.0272(13) -0.0005(9) -0.0004(10) 0.0009(10)
C12 0.0292(13) 0.0306(13) 0.0262(13) -0.0056(10) -0.0039(10) 0.0043(10)
C13 0.0406(15) 0.0372(15) 0.0389(15) -0.0013(12) -0.0107(11) 0.0062(12)
C14 0.0312(14) 0.0370(14) 0.0342(14) -0.0042(11) -0.0004(10) 0.0011(11)
C15 0.0253(12) 0.0299(13) 0.0267(13) 0.0014(10) 0.0028(9) 0.0027(10)
C16 0.0324(14) 0.0441(15) 0.0306(14) -0.0007(11) 0.0019(10) -0.0095(12)
C17 0.0344(14) 0.0397(15) 0.0351(14) 0.0062(11) 0.0025(11) 0.0082(12)
C18 0.0220(12) 0.0188(11) 0.0287(14) 0.0007(9) 0.0062(9) 0.0030(9)
C19 0.0215(12) 0.0182(11) 0.0322(13) -0.0003(9) 0.0030(9) 0.0028(9)
C20 0.0226(12) 0.0199(12) 0.0413(16) -0.0009(10) 0.0042(10) 0.0006(10)
C21 0.0276(13) 0.0230(13) 0.0393(16) 0.0047(10) 0.0106(11) 0.0032(10)
C22 0.0309(13) 0.0252(13) 0.0275(13) 0.0021(10) 0.0058(10) 0.0038(11)
C23 0.0281(13) 0.0195(12) 0.0275(14) -0.0008(9) 0.0051(10) 0.0046(10)
C24 0.0298(13) 0.0303(13) 0.0247(13) 0.0007(10) 0.0031(10) -0.0039(10)
C25 0.0454(16) 0.0381(15) 0.0332(14) -0.0053(11) 0.0066(11) -0.0068(12)
C26 0.0335(14) 0.0387(15) 0.0323(14) 0.0040(11) 0.0010(10) -0.0058(11)
C27 0.0232(12) 0.0246(12) 0.0342(14) 0.0022(10) 0.0009(10) -0.0013(10)
C28 0.0377(14) 0.0288(14) 0.0378(15) -0.0023(11) -0.0009(11) -0.0026(11)
C29 0.0418(15) 0.0359(15) 0.0414(16) 0.0012(12) -0.0054(12) 0.0099(12)
C30 0.0272(13) 0.0220(12) 0.0178(12) -0.0011(9) -0.0004(9) 0.0007(10)
C31 0.0301(14) 0.0246(12) 0.0235(13) 0.0032(9) -0.0002(10) 0.0005(10)
C32 0.0311(14) 0.0273(13) 0.0213(13) 0.0025(10) -0.0018(9) 0.0030(10)
C33 0.0220(12) 0.0240(12) 0.0249(13) 0.0046(10) -0.0005(9) 0.0024(10)
C34 0.0261(12) 0.0251(12) 0.0236(13) 0.0004(9) -0.0026(9) 0.0018(10)
C35 0.0281(13) 0.0285(13) 0.0302(14) 0.0016(10) -0.0042(10) -0.0016(10)
C36 0.0273(13) 0.0308(13) 0.0284(14) 0.0071(10) 0.0014(10) 0.0033(11)
C37 0.0283(13) 0.0317(13) 0.0251(13) 0.0026(10) 0.0022(10) 0.0047(11)
C38 0.0270(13) 0.0236(12) 0.0243(13) 0.0013(9) -0.0014(9) 0.0037(10)
C39 0.0335(14) 0.0362(14) 0.0273(13) -0.0056(11) 0.0025(10) 0.0011(11)
C40 0.0313(13) 0.0357(14) 0.0315(14) -0.0070(11) -0.0013(10) -0.0017(11)
C41 0.0320(14) 0.0461(16) 0.0418(15) 0.0034(12) 0.0072(11) -0.0025(12)
C42 0.0258(13) 0.0207(12) 0.0236(13) 0.0056(9) -0.0037(9) -0.0031(10)
C43 0.0328(13) 0.0184(11) 0.0237(13) 0.0050(9) -0.0007(10) -0.0046(10)
C44 0.0364(14) 0.0241(12) 0.0237(13) 0.0029(10) -0.0045(10) -0.0091(10)
C45 0.0299(13) 0.0207(12) 0.0320(14) 0.0060(10) -0.0028(10) -0.0059(10)
C46 0.0295(13) 0.0232(12) 0.0275(13) 0.0048(10) 0.0027(10) -0.0008(10)
C47 0.0294(13) 0.0168(11) 0.0244(13) 0.0023(9) -0.0016(10) -0.0012(9)
C48 0.0299(13) 0.0253(12) 0.0263(13) 0.0003(10) 0.0001(10) -0.0001(10)
C49 0.0354(14) 0.0274(13) 0.0229(13) -0.0001(10) -0.0004(10) -0.0029(10)
C50 0.0316(14) 0.0387(15) 0.0400(15) 0.0045(11) -0.0043(11) -0.0068(11)
O1 0.040(2) 0.0386(17) 0.0314(14) -0.0037(12) 0.0089(18) -0.0048(17)
C51 0.044(3) 0.038(2) 0.032(2) -0.0072(18) 0.0038(16) -0.0063(19)
C52 0.0429(18) 0.057(3) 0.059(3) -0.017(2) 0.0044(19) -0.0106(18)
C53 0.038(2) 0.0341(19) 0.035(2) 0.0004(14) 0.0067(14) 0.0041(15)
C54 0.0484(19) 0.040(3) 0.051(3) -0.0124(19) 0.0218(16) -0.0118(16)
O1A 0.045(4) 0.040(4) 0.036(4) -0.008(4) 0.016(4) -0.007(4)
C51A 0.043(4) 0.041(4) 0.039(4) -0.010(4) 0.002(4) -0.006(4)
C52A 0.037(4) 0.041(4) 0.043(5) -0.002(5) 0.005(4) -0.006(4)
C53A 0.048(4) 0.043(4) 0.051(5) -0.008(4) 0.015(4) -0.002(4)
C54A 0.046(4) 0.036(4) 0.041(4) -0.009(4) 0.014(4) -0.008(4)

loop_
_atom_type_symbol
_atom_type_description
_atom_type_scat_dispersion_real
_atom_type_scat_dispersion_imag
_atom_type_scat_source
C C 0.0181 0.0091 'International Tables Vol C Tables 4.2.6.8 and 6.1.1.4'
H H 0.0000 0.0000 'International Tables Vol C Tables 4.2.6.8 and 6.1.1.4'
N N 0.0311 0.0180 'International Tables Vol C Tables 4.2.6.8 and 6.1.1.4'
Al Al 0.2130 0.2455 'International Tables Vol C Tables 4.2.6.8 and 6.1.1.4'
S S 0.3331 0.5567 'International Tables Vol C Tables 4.2.6.8 and 6.1.1.4'
O O 0.0492 0.0322 'International Tables Vol C Tables 4.2.6.8 and 6.1.1.4'

loop_
_geom_angle_atom_site_label_1
_geom_angle_atom_site_label_2
_geom_angle_atom_site_label_3
_geom_angle
_geom_angle_site_symmetry_1
_geom_angle_site_symmetry_3
_geom_angle_publ_flag
H1 S1 Al1 93.4(11) . . ?
C4 N1 C6 117.93(17) . . ?
C4 N1 Al1 119.60(14) . . ?
C6 N1 Al1 122.43(13) . . ?
N1 Al1 N2 95.73(8) . . ?
N1 Al1 S2 115.17(6) . . ?
N2 Al1 S2 119.65(6) . . ?
N1 Al1 S1 106.19(6) . . ?
N2 Al1 S1 98.95(6) . . ?
S2 Al1 S1 117.81(3) . . ?
C2 N2 C18 119.18(17) . . ?
C2 N2 Al1 120.33(14) . . ?
C18 N2 Al1 120.28(13) . . ?
N2 C2 C3 122.86(19) . . ?
N2 C2 C1 120.60(19) . . ?
C3 C2 C1 116.51(19) . . ?
C30 N3 C31 109.10(18) . . ?
C30 N3 C42 124.06(17) . . ?
C31 N3 C42 126.75(17) . . ?
C4 C3 C2 128.2(2) . . ?
C30 N4 C32 108.75(18) . . ?
C30 N4 C33 125.57(17) . . ?
C32 N4 C33 125.09(17) . . ?
N1 C4 C3 123.03(19) . . ?
N1 C4 C5 119.61(18) . . ?
C3 C4 C5 117.35(19) . . ?
C7 C6 C11 120.70(19) . . ?
C7 C6 N1 120.62(18) . . ?
C11 C6 N1 118.68(18) . . ?
C8 C7 C6 118.7(2) . . ?
C8 C7 C15 118.90(19) . . ?
C6 C7 C15 122.36(19) . . ?
C9 C8 C7 121.2(2) . . ?
C8 C9 C10 119.6(2) . . ?
C9 C10 C11 121.6(2) . . ?
C10 C11 C6 118.2(2) . . ?
C10 C11 C12 118.6(2) . . ?
C6 C11 C12 123.21(19) . . ?
C11 C12 C14 110.35(18) . . ?
C11 C12 C13 112.34(19) . . ?
C14 C12 C13 110.46(19) . . ?
C7 C15 C17 110.19(18) . . ?
C7 C15 C16 112.37(18) . . ?
C17 C15 C16 110.55(19) . . ?
C19 C18 C23 120.81(19) . . ?
C19 C18 N2 118.44(18) . . ?
C23 C18 N2 120.73(18) . . ?
C20 C19 C18 118.5(2) . . ?
C20 C19 C27 118.58(19) . . ?
C18 C19 C27 122.86(19) . . ?
C21 C20 C19 121.3(2) . . ?
C22 C21 C20 119.8(2) . . ?
C21 C22 C23 121.8(2) . . ?
C22 C23 C18 117.8(2) . . ?
C22 C23 C24 117.23(19) . . ?
C18 C23 C24 124.91(19) . . ?
C23 C24 C26 109.25(18) . . ?
C23 C24 C25 112.87(19) . . ?
C26 C24 C25 109.77(19) . . ?
C19 C27 C29 110.13(19) . . ?
C19 C27 C28 112.38(18) . . ?
C29 C27 C28 110.79(19) . . ?
N4 C30 N3 107.99(18) . . ?
C32 C31 N3 106.62(19) . . ?
C31 C32 N4 107.54(19) . . ?
C38 C33 C34 122.6(2) . . ?
C38 C33 N4 118.12(18) . . ?
C34 C33 N4 119.20(19) . . ?
C35 C34 C33 117.1(2) . . ?
C35 C34 C40 120.7(2) . . ?
C33 C34 C40 122.2(2) . . ?
C36 C35 C34 122.1(2) . . ?
C35 C36 C37 118.6(2) . . ?
C35 C36 C41 120.5(2) . . ?
C37 C36 C41 120.9(2) . . ?
C38 C37 C36 122.0(2) . . ?
C37 C38 C33 117.5(2) . . ?
C37 C38 C39 120.4(2) . . ?
C33 C38 C39 122.0(2) . . ?
C47 C42 C43 122.7(2) . . ?
C47 C42 N3 119.29(18) . . ?
C43 C42 N3 117.97(19) . . ?
C44 C43 C42 116.9(2) . . ?
C44 C43 C49 120.79(19) . . ?
C42 C43 C49 122.3(2) . . ?
C45 C44 C43 122.4(2) . . ?
C46 C45 C44 118.3(2) . . ?
C46 C45 C50 120.7(2) . . ?
C44 C45 C50 121.0(2) . . ?
C45 C46 C47 122.3(2) . . ?
C42 C47 C46 117.3(2) . . ?
C42 C47 C48 121.99(19) . . ?
C46 C47 C48 120.7(2) . . ?
C54 O1 C51 108.2(3) . . ?
O1 C51 C52 106.9(3) . . ?
C51 C52 C53 102.4(4) . . ?
C54 C53 C52 100.0(4) . . ?
O1 C54 C53 106.9(4) . . ?
C51A O1A C54A 107.5(15) . . ?
O1A C51A C52A 106.6(14) . . ?
C53A C52A C51A 98.6(14) . . ?
C52A C53A C54A 98.7(13) . . ?
O1A C54A C53A 101.8(15) . . ?

loop_
_geom_bond_atom_site_label_1
_geom_bond_atom_site_label_2
_geom_bond_distance
_geom_bond_site_symmetry_2
_geom_bond_publ_flag
S1 H1 1.25(2) . ?
S1 Al1 2.2787(11) . ?
N1 C4 1.343(3) . ?
N1 C6 1.458(3) . ?
N1 Al1 1.9300(18) . ?
Al1 N2 1.9376(18) . ?
Al1 S2 2.1152(9) . ?
C1 C2 1.509(3) . ?
N2 C2 1.335(3) . ?
N2 C18 1.460(3) . ?
C2 C3 1.404(3) . ?
N3 C30 1.338(3) . ?
N3 C31 1.390(3) . ?
N3 C42 1.452(3) . ?
C3 C4 1.389(3) . ?
N4 C30 1.335(3) . ?
N4 C32 1.387(3) . ?
N4 C33 1.452(3) . ?
C4 C5 1.505(3) . ?
C6 C7 1.403(3) . ?
C6 C11 1.408(3) . ?
C7 C8 1.392(3) . ?
C7 C15 1.522(3) . ?
C8 C9 1.377(3) . ?
C9 C10 1.382(3) . ?
C10 C11 1.391(3) . ?
C11 C12 1.521(3) . ?
C12 C14 1.526(3) . ?
C12 C13 1.534(3) . ?
C15 C17 1.527(3) . ?
C15 C16 1.531(3) . ?
C18 C19 1.405(3) . ?
C18 C23 1.407(3) . ?
C19 C20 1.392(3) . ?
C19 C27 1.520(3) . ?
C20 C21 1.378(3) . ?
C21 C22 1.370(3) . ?
C22 C23 1.400(3) . ?
C23 C24 1.521(3) . ?
C24 C26 1.528(3) . ?
C24 C25 1.535(3) . ?
C27 C29 1.524(3) . ?
C27 C28 1.528(3) . ?
C31 C32 1.346(3) . ?
C33 C38 1.396(3) . ?
C33 C34 1.398(3) . ?
C34 C35 1.393(3) . ?
C34 C40 1.502(3) . ?
C35 C36 1.385(3) . ?
C36 C37 1.389(3) . ?
C36 C41 1.509(3) . ?
C37 C38 1.385(3) . ?
C38 C39 1.505(3) . ?
C42 C47 1.389(3) . ?
C42 C43 1.400(3) . ?
C43 C44 1.395(3) . ?
C43 C49 1.503(3) . ?
C44 C45 1.383(3) . ?
C45 C46 1.382(3) . ?
C45 C50 1.513(3) . ?
C46 C47 1.393(3) . ?
C47 C48 1.503(3) . ?
O1 C54 1.424(4) . ?
O1 C51 1.438(4) . ?
C51 C52 1.515(5) . ?
C52 C53 1.522(5) . ?
C53 C54 1.516(5) . ?
O1A C51A 1.438(10) . ?
O1A C54A 1.440(10) . ?
C51A C52A 1.516(10) . ?
C52A C53A 1.511(10) . ?
C53A C54A 1.527(10) . ?
